data_4022204
loop_
_publ_author_name
'Marco Bandini'
'Pier Giorgio Cozzi'
'Massimo Giacomini'
'Paolo Melchiorre'
'Simona Selva'
'Achille Umani-Ronchi'

_publ_section_title
;
 Sequential One-Pot InBr~3~-Catalyzed
 1,4- then 1,2-Nucleophilic Addition to Enones
;
_journal_name_full 'Journal of Organic Chemistry'
_journal_page_first 3700
_journal_page_last 3704
_journal_paper_doi 10.1021/jo0163243
_journal_volume 67
_journal_year 2002
_chemical_formula_sum 'C19 H26 N2 O Si'
_chemical_formula_weight 326.51
_chemical_name_systematic
; 
 ? 
;
_space_group_IT_number 14
_symmetry_cell_setting monoclinic
_symmetry_space_group_name_Hall '-P 2yn'
_symmetry_space_group_name_H-M 'P 1 21/n 1'
_atom_sites_solution_hydrogens geom
_atom_sites_solution_primary direct
_atom_sites_solution_secondary difmap
_audit_creation_method SHELXL-97
_cell_angle_alpha 90.00
_cell_angle_beta 92.4330(10)
_cell_angle_gamma 90.00
_cell_formula_units_Z 4
_cell_length_a 10.5209(5)
_cell_length_b 8.4274(4)
_cell_length_c 22.1592(11)
_cell_measurement_reflns_used 3678
_cell_measurement_temperature 293(2)
_cell_measurement_theta_max 23.839
_cell_measurement_theta_min 2.583
_cell_volume 1962.95(16)
_computing_cell_refinement 'Bruker SMART'
_computing_data_collection 'Bruker SMART'
_computing_data_reduction 'Bruker SAINT+'
_computing_molecular_graphics 'ORTEP (Johnson, 1976)'
_computing_publication_material 'SHELXL-97 (Sheldrick, 1997)'
_computing_structure_refinement 'SHELXL-97 (Sheldrick, 1997)'
_computing_structure_solution 'SIR97 (Altomare, 1997)'
_diffrn_ambient_temperature 293(2)
_diffrn_measured_fraction_theta_full 0.931
_diffrn_measured_fraction_theta_max 0.931
_diffrn_measurement_device_type 'Bruker SMART area detector'
_diffrn_measurement_method 'phi and omega scans'
_diffrn_radiation_monochromator graphite
_diffrn_radiation_source 'fine-focus sealed tube'
_diffrn_radiation_type MoK\a
_diffrn_radiation_wavelength 0.71073
_diffrn_reflns_av_R_equivalents 0.0770
_diffrn_reflns_av_sigmaI/netI 0.0540
_diffrn_reflns_limit_h_max 13
_diffrn_reflns_limit_h_min -13
_diffrn_reflns_limit_k_max 10
_diffrn_reflns_limit_k_min -10
_diffrn_reflns_limit_l_max 28
_diffrn_reflns_limit_l_min -28
_diffrn_reflns_number 20460
_diffrn_reflns_theta_full 26.99
_diffrn_reflns_theta_max 26.99
_diffrn_reflns_theta_min 2.59
_exptl_absorpt_coefficient_mu 0.126
_exptl_absorpt_correction_T_max 1.00
_exptl_absorpt_correction_T_min 0.81
_exptl_absorpt_correction_type empirical
_exptl_crystal_colour colorless
_exptl_crystal_density_diffrn 1.105
_exptl_crystal_density_method 'not measured'
_exptl_crystal_description parallelepiped
_exptl_crystal_F_000 704
_exptl_crystal_size_max 0.45
_exptl_crystal_size_mid 0.25
_exptl_crystal_size_min 0.15
_refine_diff_density_max 0.221
_refine_diff_density_min -0.242
_refine_diff_density_rms 0.043
_refine_ls_extinction_method none
_refine_ls_goodness_of_fit_ref 1.004
_refine_ls_hydrogen_treatment mixed
_refine_ls_matrix_type full
_refine_ls_number_parameters 216
_refine_ls_number_reflns 4271
_refine_ls_number_restraints 0
_refine_ls_restrained_S_all 1.004
_refine_ls_R_factor_all 0.1151
_refine_ls_R_factor_gt 0.0500
_refine_ls_shift/su_max 0.000
_refine_ls_shift/su_mean 0.000
_refine_ls_structure_factor_coef Fsqd
_refine_ls_weighting_details 'w=1/[\s^2^(Fo^2^)+(0.0537P)^2^+0.7860P] where P=(Fo^2^+2Fc^2^)/3'
_refine_ls_weighting_scheme calc
_refine_ls_wR_factor_gt 0.1148
_refine_ls_wR_factor_ref 0.1452
_reflns_number_gt 2283
_reflns_number_total 4271
_reflns_threshold_expression >2sigma(I)
_cod_data_source_file jo0163243.cif
_cod_data_source_block compound
_cod_depositor_comments
;
The following automatic conversions were performed:

'_refine_ls_weighting_scheme' value 'calc
w=1/[\s^2^(Fo^2^)+(0.0537P)^2^+0.7860P] where P=(Fo^2^+2Fc^2^)/3' was
changed to 'calc'. New tag '_refine_ls_weighting_details' was
created. The value of the new tag was set to
'w=1/[\s^2^(Fo^2^)+(0.0537P)^2^+0.7860P] where P=(Fo^2^+2Fc^2^)/3'.

Automatic conversion script
Id: cif_fix_values 3143 2015-03-26 13:38:13Z robertas 
;
_cod_original_sg_symbol_H-M 'P 21/n'
_cod_database_code 4022204

loop_
_symmetry_equiv_pos_as_xyz
'x, y, z'
'-x+1/2, y+1/2, -z+1/2'
'-x, -y, -z'
'x-1/2, -y-1/2, z-1/2'

loop_
_atom_site_label
_atom_site_type_symbol
_atom_site_fract_x
_atom_site_fract_y
_atom_site_fract_z
_atom_site_U_iso_or_equiv
_atom_site_adp_type
_atom_site_occupancy
_atom_site_calc_flag
_atom_site_refinement_flags
Si1 Si 0.43242(7) 0.86274(9) 0.11790(3) 0.0521(2) Uani 1 d .
O1 O 0.40678(16) 0.7007(2) 0.07673(7) 0.0500(5) Uani 1 d .
N1 N 0.0876(3) 0.7442(4) 0.08735(12) 0.0831(9) Uani 1 d .
N2 N 0.1684(2) 0.8556(3) -0.21135(10) 0.0581(6) Uani 1 d .
H21 H 0.131(2) 0.925(3) -0.2323(12) 0.055(8) Uiso 1 d .
C1 C 0.6057(3) 0.8766(4) 0.12567(16) 0.0791(10) Uani 1 d .
H1A H 0.6384 0.7882 0.1488 0.095 Uiso 1 calc R
H1B H 0.6291 0.9737 0.1459 0.095 Uiso 1 calc R
H1C H 0.6407 0.8753 0.0864 0.095 Uiso 1 calc R
C2 C 0.3654(3) 1.0404(3) 0.07966(16) 0.0785(10) Uani 1 d .
H2A H 0.2753 1.0270 0.0727 0.094 Uiso 1 calc R
H2B H 0.4046 1.0547 0.0417 0.094 Uiso 1 calc R
H2C H 0.3813 1.1320 0.1046 0.094 Uiso 1 calc R
C3 C 0.3635(4) 0.8383(5) 0.19209(14) 0.0962(12) Uani 1 d .
H3A H 0.3914 0.9234 0.2182 0.115 Uiso 1 calc R
H3B H 0.3907 0.7389 0.2094 0.115 Uiso 1 calc R
H3C H 0.2723 0.8397 0.1874 0.115 Uiso 1 calc R
C4 C 0.1805(3) 0.7028(3) 0.06770(11) 0.0517(7) Uani 1 d .
C5 C 0.2999(2) 0.6477(3) 0.04122(10) 0.0415(6) Uani 1 d .
C6 C 0.3002(3) 0.4668(3) 0.04107(11) 0.0496(7) Uani 1 d .
H6A H 0.3819 0.4293 0.0282 0.060 Uiso 1 calc R
H6B H 0.2893 0.4287 0.0818 0.060 Uiso 1 calc R
C7 C 0.1954(3) 0.3985(3) -0.00046(11) 0.0522(7) Uani 1 d .
H7A H 0.2022 0.2838 -0.0010 0.063 Uiso 1 calc R
H7B H 0.1132 0.4260 0.0149 0.063 Uiso 1 calc R
C8 C 0.2043(3) 0.4621(3) -0.06423(11) 0.0494(7) Uani 1 d .
H8A H 0.1343 0.4202 -0.0893 0.059 Uiso 1 calc R
H8B H 0.2830 0.4256 -0.0808 0.059 Uiso 1 calc R
C9 C 0.2004(2) 0.6423(3) -0.06608(10) 0.0403(6) Uani 1 d .
H9 H 0.1182 0.6754 -0.0511 0.048 Uiso 1 calc R
C10 C 0.3045(2) 0.7109(3) -0.02311(10) 0.0410(6) Uani 1 d .
H10A H 0.3869 0.6863 -0.0388 0.049 Uiso 1 calc R
H10B H 0.2960 0.8255 -0.0223 0.049 Uiso 1 calc R
C11 C 0.2103(2) 0.7105(3) -0.12846(10) 0.0408(6) Uani 1 d .
C12 C 0.3154(2) 0.6975(3) -0.16770(10) 0.0401(6) Uani 1 d .
C13 C 0.4328(2) 0.6196(3) -0.16484(11) 0.0472(6) Uani 1 d .
H13 H 0.4549 0.5541 -0.1323 0.057 Uiso 1 calc R
C14 C 0.5155(3) 0.6410(4) -0.21085(13) 0.0592(7) Uani 1 d .
H14 H 0.5939 0.5898 -0.2089 0.071 Uiso 1 calc R
C15 C 0.4843(3) 0.7372(4) -0.25987(13) 0.0669(9) Uani 1 d .
H15 H 0.5423 0.7503 -0.2900 0.080 Uiso 1 calc R
C16 C 0.3696(3) 0.8131(4) -0.26476(12) 0.0632(8) Uani 1 d .
H16 H 0.3484 0.8768 -0.2979 0.076 Uiso 1 calc R
C17 C 0.2861(3) 0.7923(3) -0.21883(11) 0.0487(6) Uani 1 d .
C18 C 0.1233(3) 0.8079(3) -0.15683(12) 0.0510(7) Uani 1 d .
C19 C -0.0028(3) 0.8645(4) -0.13781(15) 0.0814(10) Uani 1 d .
H19A H -0.0239 0.8120 -0.1011 0.098 Uiso 1 calc R
H19B H -0.0664 0.8410 -0.1689 0.098 Uiso 1 calc R
H19C H 0.0005 0.9770 -0.1312 0.098 Uiso 1 calc R

loop_
_atom_site_aniso_label
_atom_site_aniso_U_11
_atom_site_aniso_U_22
_atom_site_aniso_U_33
_atom_site_aniso_U_23
_atom_site_aniso_U_13
_atom_site_aniso_U_12
Si1 0.0631(5) 0.0433(4) 0.0490(4) -0.0071(3) -0.0096(3) 0.0007(4)
O1 0.0548(11) 0.0449(10) 0.0487(10) -0.0065(8) -0.0151(8) 0.0024(8)
N1 0.0715(18) 0.106(2) 0.0724(18) -0.0299(17) 0.0169(15) -0.0056(17)
N2 0.0689(17) 0.0604(15) 0.0440(14) 0.0151(12) -0.0104(11) 0.0107(13)
C1 0.075(2) 0.060(2) 0.100(3) -0.0261(18) -0.0232(18) -0.0013(17)
C2 0.090(2) 0.0467(18) 0.097(3) -0.0037(17) -0.0188(19) 0.0080(17)
C3 0.120(3) 0.111(3) 0.057(2) -0.020(2) 0.004(2) -0.014(3)
C4 0.0573(17) 0.0587(17) 0.0391(14) -0.0053(13) 0.0031(13) -0.0030(14)
C5 0.0446(14) 0.0431(14) 0.0364(13) -0.0016(11) -0.0047(10) 0.0009(12)
C6 0.0642(17) 0.0393(14) 0.0444(14) 0.0026(11) -0.0094(12) -0.0027(13)
C7 0.0687(18) 0.0408(14) 0.0464(15) 0.0030(12) -0.0047(13) -0.0074(13)
C8 0.0614(17) 0.0469(15) 0.0393(14) -0.0035(11) -0.0026(12) -0.0120(13)
C9 0.0420(13) 0.0441(14) 0.0348(12) 0.0001(11) 0.0000(10) -0.0013(11)
C10 0.0461(14) 0.0372(13) 0.0395(13) -0.0018(11) 0.0006(11) -0.0006(11)
C11 0.0458(14) 0.0415(13) 0.0347(12) -0.0002(11) -0.0034(10) 0.0000(11)
C12 0.0478(14) 0.0387(13) 0.0334(12) -0.0032(10) -0.0029(10) -0.0038(11)
C13 0.0508(15) 0.0483(15) 0.0423(14) -0.0049(12) -0.0018(11) -0.0019(12)
C14 0.0551(17) 0.0689(19) 0.0543(17) -0.0140(15) 0.0094(13) -0.0029(15)
C15 0.071(2) 0.086(2) 0.0444(16) -0.0059(16) 0.0162(15) -0.0202(19)
C16 0.084(2) 0.070(2) 0.0356(15) 0.0057(14) 0.0002(14) -0.0135(18)
C17 0.0616(17) 0.0483(15) 0.0356(14) 0.0005(11) -0.0061(12) -0.0037(13)
C18 0.0534(16) 0.0551(16) 0.0441(15) 0.0033(12) -0.0029(12) 0.0056(13)
C19 0.073(2) 0.098(3) 0.073(2) 0.0152(19) 0.0031(17) 0.033(2)

loop_
_atom_type_symbol
_atom_type_description
_atom_type_scat_dispersion_real
_atom_type_scat_dispersion_imag
_atom_type_scat_source
C C 0.0033 0.0016 'International Tables Vol C Tables 4.2.6.8 and 6.1.1.4'
H H 0.0000 0.0000 'International Tables Vol C Tables 4.2.6.8 and 6.1.1.4'
N N 0.0061 0.0033 'International Tables Vol C Tables 4.2.6.8 and 6.1.1.4'
O O 0.0106 0.0060 'International Tables Vol C Tables 4.2.6.8 and 6.1.1.4'
Si Si 0.0817 0.0704 'International Tables Vol C Tables 4.2.6.8 and 6.1.1.4'

loop_
_geom_angle_atom_site_label_1
_geom_angle_atom_site_label_2
_geom_angle_atom_site_label_3
_geom_angle
O1 Si1 C1 104.06(12)
O1 Si1 C3 109.80(14)
C1 Si1 C3 110.68(17)
O1 Si1 C2 111.45(12)
C1 Si1 C2 110.58(16)
C3 Si1 C2 110.14(18)
C5 O1 Si1 132.21(16)
C17 N2 C18 109.9(2)
C17 N2 H21 128.0(19)
C18 N2 H21 121.3(19)
Si1 C1 H1A 109.5
Si1 C1 H1B 109.5
H1A C1 H1B 109.5
Si1 C1 H1C 109.5
H1A C1 H1C 109.5
H1B C1 H1C 109.5
Si1 C2 H2A 109.5
Si1 C2 H2B 109.5
H2A C2 H2B 109.5
Si1 C2 H2C 109.5
H2A C2 H2C 109.5
H2B C2 H2C 109.5
Si1 C3 H3A 109.5
Si1 C3 H3B 109.5
H3A C3 H3B 109.5
Si1 C3 H3C 109.5
H3A C3 H3C 109.5
H3B C3 H3C 109.5
N1 C4 C5 179.0(3)
O1 C5 C4 110.31(19)
O1 C5 C10 110.72(19)
C4 C5 C10 108.7(2)
O1 C5 C6 108.36(19)
C4 C5 C6 108.4(2)
C10 C5 C6 110.3(2)
C7 C6 C5 112.2(2)
C7 C6 H6A 109.2
C5 C6 H6A 109.2
C7 C6 H6B 109.2
C5 C6 H6B 109.2
H6A C6 H6B 107.9
C8 C7 C6 111.0(2)
C8 C7 H7A 109.4
C6 C7 H7A 109.4
C8 C7 H7B 109.4
C6 C7 H7B 109.4
H7A C7 H7B 108.0
C7 C8 C9 112.0(2)
C7 C8 H8A 109.2
C9 C8 H8A 109.2
C7 C8 H8B 109.2
C9 C8 H8B 109.2
H8A C8 H8B 107.9
C11 C9 C8 113.8(2)
C11 C9 C10 110.50(19)
C8 C9 C10 110.0(2)
C11 C9 H9 107.4
C8 C9 H9 107.4
C10 C9 H9 107.4
C5 C10 C9 113.50(19)
C5 C10 H10A 108.9
C9 C10 H10A 108.9
C5 C10 H10B 108.9
C9 C10 H10B 108.9
H10A C10 H10B 107.7
C18 C11 C12 106.6(2)
C18 C11 C9 125.6(2)
C12 C11 C9 127.7(2)
C13 C12 C17 117.7(2)
C13 C12 C11 135.1(2)
C17 C12 C11 107.2(2)
C14 C13 C12 119.3(2)
C14 C13 H13 120.4
C12 C13 H13 120.4
C13 C14 C15 121.4(3)
C13 C14 H14 119.3
C15 C14 H14 119.3
C16 C15 C14 121.1(3)
C16 C15 H15 119.5
C14 C15 H15 119.5
C15 C16 C17 117.9(3)
C15 C16 H16 121.0
C17 C16 H16 121.0
N2 C17 C16 130.3(3)
N2 C17 C12 107.0(2)
C16 C17 C12 122.6(3)
C11 C18 N2 109.3(2)
C11 C18 C19 130.7(3)
N2 C18 C19 120.0(2)
C18 C19 H19A 109.5
C18 C19 H19B 109.5
H19A C19 H19B 109.5
C18 C19 H19C 109.5
H19A C19 H19C 109.5
H19B C19 H19C 109.5

loop_
_geom_bond_atom_site_label_1
_geom_bond_atom_site_label_2
_geom_bond_distance
Si1 O1 1.6583(18)
Si1 C1 1.828(3)
Si1 C3 1.836(3)
Si1 C2 1.846(3)
O1 C5 1.417(3)
N1 C4 1.141(3)
N2 C17 1.365(3)
N2 C18 1.377(3)
N2 H21 0.83(3)
C1 H1A 0.9600
C1 H1B 0.9600
C1 H1C 0.9600
C2 H2A 0.9600
C2 H2B 0.9600
C2 H2C 0.9600
C3 H3A 0.9600
C3 H3B 0.9600
C3 H3C 0.9600
C4 C5 1.484(4)
C5 C10 1.524(3)
C5 C6 1.525(3)
C6 C7 1.519(3)
C6 H6A 0.9700
C6 H6B 0.9700
C7 C8 1.518(3)
C7 H7A 0.9700
C7 H7B 0.9700
C8 C9 1.519(3)
C8 H8A 0.9700
C8 H8B 0.9700
C9 C11 1.505(3)
C9 C10 1.534(3)
C9 H9 0.9800
C10 H10A 0.9700
C10 H10B 0.9700
C11 C18 1.363(3)
C11 C12 1.439(3)
C12 C13 1.398(3)
C12 C17 1.410(3)
C13 C14 1.380(4)
C13 H13 0.9300
C14 C15 1.383(4)
C14 H14 0.9300
C15 C16 1.366(4)
C15 H15 0.9300
C16 C17 1.384(4)
C16 H16 0.9300
C18 C19 1.488(4)
C19 H19A 0.9600
C19 H19B 0.9600
C19 H19C 0.9600

loop_
_cod_related_entry_id
_cod_related_entry_database
_cod_related_entry_code
1 ChemSpider 9805989
